data_7706901
loop_
_publ_author_name
'M\/oller, Mads Sondrup'
'Kongsted, Jacob'
'McKenzie, Christine J.'

_publ_section_title
;
 Preparation of organocobalt(iii) complexes via O<sub>2</sub> activation.
;
_journal_issue 14
_journal_name_full 'Dalton transactions (Cambridge, England : 2003)'
_journal_page_first 4819
_journal_page_last 4829
_journal_paper_doi 10.1039/d1dt00563d
_journal_volume 50
_journal_year 2021
_chemical_formula_moiety 'C18 H16 Co N3 O2, C3 H3'
_chemical_formula_sum 'C21 H19 Co N3 O2'
_chemical_formula_weight 404.32
_chemical_name_systematic '(N,N'-Ethylene-bis(salicylideneiminato))-cyanomethyl-cobalt(iii) benzene solvate'
_space_group_crystal_system monoclinic
_space_group_IT_number 14
_space_group_name_Hall '-P 2yn'
_space_group_name_H-M_alt 'P 1 21/n 1'
_atom_sites_solution_hydrogens geom
_atom_sites_solution_primary dual
_audit_creation_method SHELXL-2018/1
_audit_update_record
;
2020-11-20 deposited with the CCDC.	2021-03-15 downloaded from the CCDC.
;
_cell_angle_alpha 90
_cell_angle_beta 104.732(2)
_cell_angle_gamma 90
_cell_formula_units_Z 4
_cell_length_a 11.0129(2)
_cell_length_b 12.4615(2)
_cell_length_c 13.5740(3)
_cell_measurement_reflns_used 4408
_cell_measurement_temperature 100(2)
_cell_measurement_theta_max 74.3760
_cell_measurement_theta_min 4.6150
_cell_volume 1801.62(6)
_computing_cell_refinement 'CrysAlisPro 1.171.40.21a (Rigaku OD, 2018)'
_computing_data_collection 'CrysAlisPro 1.171.40.21a (Rigaku OD, 2018)'
_computing_data_reduction 'CrysAlisPro 1.171.40.21a (Rigaku OD, 2018)'
_computing_structure_refinement 'SHELXL-2018/1 (Sheldrick, 2018)'
_computing_structure_solution 'SHELXT 2014/5 (Sheldrick, 2014)'
_diffrn_ambient_temperature 100(2)
_diffrn_detector_area_resol_mean 5.2923
_diffrn_measured_fraction_theta_full 0.998
_diffrn_measured_fraction_theta_max 0.964
_diffrn_measurement_device_type 'XtaLAB Synergy, Dualflex, AtlasS2'
_diffrn_measurement_method '\w scans'
_diffrn_radiation_type CuK\a
_diffrn_radiation_wavelength 1.54184
_diffrn_reflns_av_R_equivalents 0.0283
_diffrn_reflns_av_unetI/netI 0.0321
_diffrn_reflns_Laue_measured_fraction_full 0.998
_diffrn_reflns_Laue_measured_fraction_max 0.964
_diffrn_reflns_limit_h_max 12
_diffrn_reflns_limit_h_min -13
_diffrn_reflns_limit_k_max 14
_diffrn_reflns_limit_k_min -15
_diffrn_reflns_limit_l_max 16
_diffrn_reflns_limit_l_min -12
_diffrn_reflns_number 9583
_diffrn_reflns_point_group_measured_fraction_full 0.998
_diffrn_reflns_point_group_measured_fraction_max 0.964
_diffrn_reflns_theta_full 67.684
_diffrn_reflns_theta_max 74.229
_diffrn_reflns_theta_min 4.634
_diffrn_source 'micro-focus sealed X-ray tube'
_exptl_absorpt_coefficient_mu 7.644
_exptl_absorpt_correction_T_max 1.000
_exptl_absorpt_correction_T_min 0.605
_exptl_absorpt_correction_type gaussian
_exptl_absorpt_process_details
;
CrysAlisPro 1.171.40.21a (Rigaku Oxford Diffraction, 2018)
Numerical absorption correction based on gaussian integration over
			a multifaceted crystal model
Empirical absorption correction using spherical harmonics,
 implemented in SCALE3 ABSPACK scaling algorithm.
;
_exptl_crystal_colour brown
_exptl_crystal_density_diffrn 1.491
_exptl_crystal_description needle
_exptl_crystal_F_000 836
_exptl_crystal_recrystallization_method 'Re-crystallisation from solvent: Benzene/Methanol'
_exptl_crystal_size_max 0.159
_exptl_crystal_size_mid 0.019
_exptl_crystal_size_min 0.013
_refine_diff_density_max 0.291
_refine_diff_density_min -0.226
_refine_diff_density_rms 0.050
_refine_ls_extinction_method none
_refine_ls_goodness_of_fit_ref 1.050
_refine_ls_hydrogen_treatment constr
_refine_ls_matrix_type full
_refine_ls_number_parameters 244
_refine_ls_number_reflns 3544
_refine_ls_number_restraints 0
_refine_ls_restrained_S_all 1.050
_refine_ls_R_factor_all 0.0375
_refine_ls_R_factor_gt 0.0302
_refine_ls_shift/su_max 0.000
_refine_ls_shift/su_mean 0.000
_refine_ls_structure_factor_coef Fsqd
_refine_ls_weighting_details 'w=1/[\s^2^(Fo^2^)+(0.0362P)^2^+0.5585P] where P=(Fo^2^+2Fc^2^)/3'
_refine_ls_weighting_scheme calc
_refine_ls_wR_factor_gt 0.0721
_refine_ls_wR_factor_ref 0.0762
_reflns_Friedel_coverage 0.000
_reflns_number_gt 3118
_reflns_number_total 3544
_reflns_threshold_expression 'I > 2\s(I)'
_cod_data_source_file d1dt00563d2.cif
_cod_data_source_block mads_a
_cod_depositor_comments 'Adding full bibliography for 7706901--7706909.cif.'
_cod_original_sg_symbol_H-M 'P 21/n'
_cod_database_code 7706901
_shelx_shelxl_version_number 2018/1
_shelx_space_group_comment
;
The symmetry employed for this shelxl refinement is uniquely defined
by the following loop, which should always be used as a source of
symmetry information in preference to the above space-group names.
They are only intended as comments.
;

loop_
_space_group_symop_operation_xyz
'x, y, z'
'-x+1/2, y+1/2, -z+1/2'
'-x, -y, -z'
'x-1/2, -y-1/2, z-1/2'

loop_
_atom_site_label
_atom_site_type_symbol
_atom_site_fract_x
_atom_site_fract_y
_atom_site_fract_z
_atom_site_U_iso_or_equiv
_atom_site_adp_type
_atom_site_occupancy
_atom_site_site_symmetry_order
_atom_site_calc_flag
_atom_site_refinement_flags_posn
_atom_site_refinement_flags_adp
_atom_site_refinement_flags_occupancy
_atom_site_disorder_assembly
_atom_site_disorder_group
Co1 Co 0.37945(3) 0.53205(2) 0.41909(2) 0.01540(9) Uani 1 1 d . . . . .
O1 O 0.46999(11) 0.58183(10) 0.55176(10) 0.0179(3) Uani 1 1 d . . . . .
O2 O 0.47339(12) 0.63045(10) 0.36193(10) 0.0185(3) Uani 1 1 d . . . . .
N1 N 0.28834(14) 0.43311(13) 0.47713(12) 0.0189(3) Uani 1 1 d . . . . .
N2 N 0.29648(14) 0.46985(12) 0.29351(12) 0.0189(3) Uani 1 1 d . . . . .
N3 N 0.0253(2) 0.58410(19) 0.3935(2) 0.0594(7) Uani 1 1 d . . . . .
C1 C 0.41105(16) 0.59269(15) 0.62707(14) 0.0180(4) Uani 1 1 d . . . . .
C2 C 0.45223(18) 0.67276(16) 0.70023(15) 0.0211(4) Uani 1 1 d . . . . .
H2 H 0.515240 0.721821 0.692625 0.025 Uiso 1 1 calc R U . . .
C3 C 0.40189(18) 0.68111(16) 0.78369(15) 0.0236(4) Uani 1 1 d . . . . .
H3 H 0.430136 0.736287 0.832429 0.028 Uiso 1 1 calc R U . . .
C4 C 0.31025(18) 0.60933(17) 0.79678(15) 0.0252(4) Uani 1 1 d . . . . .
H4 H 0.278870 0.613314 0.855722 0.030 Uiso 1 1 calc R U . . .
C5 C 0.26549(18) 0.53249(16) 0.72350(16) 0.0232(4) Uani 1 1 d . . . . .
H5 H 0.201635 0.484563 0.731567 0.028 Uiso 1 1 calc R U . . .
C6 C 0.31292(17) 0.52406(15) 0.63713(15) 0.0205(4) Uani 1 1 d . . . . .
C7 C 0.26483(17) 0.43940(16) 0.56430(15) 0.0207(4) Uani 1 1 d . . . . .
H7 H 0.213115 0.385809 0.582453 0.025 Uiso 1 1 calc R U . . .
C8 C 0.24331(18) 0.34241(16) 0.40876(16) 0.0236(4) Uani 1 1 d . . . . .
H8A H 0.172012 0.306538 0.427293 0.028 Uiso 1 1 calc R U . . .
H8AB H 0.311271 0.289269 0.413011 0.028 Uiso 1 1 calc R U . . .
C9 C 0.20201(18) 0.38880(16) 0.30223(16) 0.0239(4) Uani 1 1 d . . . . .
H9A H 0.197310 0.331598 0.250777 0.029 Uiso 1 1 calc R U . . .
H9AB H 0.118171 0.422412 0.291203 0.029 Uiso 1 1 calc R U . . .
C10 C 0.31514(18) 0.49154(16) 0.20591(15) 0.0213(4) Uani 1 1 d . . . . .
H10 H 0.267828 0.452206 0.149074 0.026 Uiso 1 1 calc R U . . .
C11 C 0.40169(17) 0.57039(15) 0.18689(14) 0.0190(4) Uani 1 1 d . . . . .
C12 C 0.41810(19) 0.57885(16) 0.08764(15) 0.0238(4) Uani 1 1 d . . . . .
H12 H 0.369719 0.534250 0.035464 0.029 Uiso 1 1 calc R U . . .
C13 C 0.50189(19) 0.64959(16) 0.06412(16) 0.0246(4) Uani 1 1 d . . . . .
H13 H 0.512298 0.653342 -0.003156 0.030 Uiso 1 1 calc R U . . .
C14 C 0.57188(18) 0.71624(16) 0.14094(16) 0.0236(4) Uani 1 1 d . . . . .
H14 H 0.629490 0.766189 0.125403 0.028 Uiso 1 1 calc R U . . .
C15 C 0.55800(17) 0.71007(15) 0.23842(15) 0.0204(4) Uani 1 1 d . . . . .
H15 H 0.605399 0.757099 0.288826 0.024 Uiso 1 1 calc R U . . .
C16 C 0.47535(17) 0.63588(14) 0.26618(14) 0.0177(4) Uani 1 1 d . . . . .
C17 C 0.25190(17) 0.64612(16) 0.40335(16) 0.0227(4) Uani 1 1 d . . . . .
H17A H 0.278417 0.696223 0.461462 0.027 Uiso 1 1 calc R U . . .
H17B H 0.251455 0.686883 0.340657 0.027 Uiso 1 1 calc R U . . .
C18 C 0.1258(2) 0.61275(17) 0.39778(19) 0.0326(5) Uani 1 1 d . . . . .
C19 C 0.5068(2) 0.10910(18) 0.5171(2) 0.0402(6) Uani 1 1 d . . . . .
H19 H 0.511222 0.184295 0.529017 0.048 Uiso 1 1 calc R U . . .
C20 C 0.4579(2) 0.0428(2) 0.57793(19) 0.0399(6) Uani 1 1 d . . . . .
H20 H 0.428743 0.072279 0.632245 0.048 Uiso 1 1 calc R U . . .
C21 C 0.4507(2) -0.0662(2) 0.5609(2) 0.0412(6) Uani 1 1 d . . . . .
H21 H 0.416450 -0.111629 0.603227 0.049 Uiso 1 1 calc R U . . .

loop_
_atom_site_aniso_label
_atom_site_aniso_U_11
_atom_site_aniso_U_22
_atom_site_aniso_U_33
_atom_site_aniso_U_23
_atom_site_aniso_U_13
_atom_site_aniso_U_12
Co1 0.01248(15) 0.01496(15) 0.01861(16) -0.00058(12) 0.00370(11) -0.00243(11)
O1 0.0164(6) 0.0196(6) 0.0188(6) -0.0009(5) 0.0063(5) -0.0019(5)
O2 0.0186(6) 0.0185(6) 0.0183(7) -0.0012(5) 0.0045(5) -0.0026(5)
N1 0.0125(7) 0.0184(7) 0.0248(8) -0.0001(6) 0.0027(6) -0.0022(6)
N2 0.0142(7) 0.0180(8) 0.0236(8) -0.0012(6) 0.0030(6) -0.0025(6)
N3 0.0252(11) 0.0402(13) 0.112(2) 0.0135(14) 0.0167(12) 0.0051(10)
C1 0.0157(8) 0.0192(9) 0.0192(9) 0.0013(7) 0.0048(7) 0.0034(7)
C2 0.0193(9) 0.0208(9) 0.0229(10) 0.0012(8) 0.0047(7) 0.0023(7)
C3 0.0242(10) 0.0237(10) 0.0224(10) -0.0015(8) 0.0053(8) 0.0060(8)
C4 0.0222(10) 0.0348(11) 0.0213(10) 0.0052(9) 0.0108(8) 0.0100(8)
C5 0.0173(9) 0.0277(10) 0.0260(11) 0.0047(8) 0.0078(8) 0.0042(8)
C6 0.0150(8) 0.0224(9) 0.0241(10) 0.0034(8) 0.0051(7) 0.0024(7)
C7 0.0122(8) 0.0234(9) 0.0264(10) 0.0044(8) 0.0045(7) -0.0015(7)
C8 0.0201(9) 0.0195(9) 0.0300(11) -0.0020(8) 0.0040(8) -0.0071(8)
C9 0.0199(9) 0.0226(10) 0.0277(11) -0.0042(8) 0.0035(8) -0.0074(8)
C10 0.0186(9) 0.0203(9) 0.0218(10) -0.0033(8) -0.0007(7) 0.0002(7)
C11 0.0193(9) 0.0168(9) 0.0204(9) -0.0001(7) 0.0040(7) 0.0018(7)
C12 0.0276(10) 0.0207(9) 0.0211(10) -0.0020(8) 0.0024(8) 0.0040(8)
C13 0.0296(11) 0.0252(10) 0.0206(10) 0.0021(8) 0.0091(8) 0.0055(8)
C14 0.0230(10) 0.0212(10) 0.0280(11) 0.0033(8) 0.0089(8) 0.0018(8)
C15 0.0196(9) 0.0190(9) 0.0231(10) -0.0005(8) 0.0064(8) -0.0004(7)
C16 0.0174(9) 0.0151(8) 0.0201(10) -0.0002(7) 0.0038(7) 0.0028(7)
C17 0.0188(9) 0.0209(9) 0.0279(10) 0.0010(8) 0.0052(8) 0.0002(7)
C18 0.0213(11) 0.0246(10) 0.0502(14) 0.0036(10) 0.0057(9) 0.0049(8)
C19 0.0241(11) 0.0234(11) 0.0642(17) -0.0091(11) -0.0050(11) 0.0058(9)
C20 0.0259(11) 0.0577(16) 0.0338(13) -0.0151(12) 0.0034(10) 0.0092(11)
C21 0.0284(12) 0.0483(15) 0.0451(14) 0.0175(12) 0.0060(10) 0.0007(11)

loop_
_atom_type_symbol
_atom_type_description
_atom_type_scat_dispersion_real
_atom_type_scat_dispersion_imag
_atom_type_scat_source
C C 0.0181 0.0091 'International Tables Vol C Tables 4.2.6.8 and 6.1.1.4'
H H 0.0000 0.0000 'International Tables Vol C Tables 4.2.6.8 and 6.1.1.4'
N N 0.0311 0.0180 'International Tables Vol C Tables 4.2.6.8 and 6.1.1.4'
O O 0.0492 0.0322 'International Tables Vol C Tables 4.2.6.8 and 6.1.1.4'
Co Co -2.3653 3.6143 'International Tables Vol C Tables 4.2.6.8 and 6.1.1.4'

loop_
_geom_angle_atom_site_label_1
_geom_angle_atom_site_label_2
_geom_angle_atom_site_label_3
_geom_angle
_geom_angle_site_symmetry_1
_geom_angle_site_symmetry_3
_geom_angle_publ_flag
N2 Co1 N1 85.51(7) . . ?
N2 Co1 O2 94.91(6) . . ?
N1 Co1 O2 179.10(6) . . ?
N2 Co1 O1 174.43(6) . . ?
N1 Co1 O1 91.37(6) . . ?
O2 Co1 O1 88.15(5) . . ?
N2 Co1 C17 91.74(8) . . ?
N1 Co1 C17 94.39(7) . . ?
O2 Co1 C17 86.40(7) . . ?
O1 Co1 C17 93.11(7) . . ?
N2 Co1 O1 93.96(6) . 3_666 ?
N1 Co1 O1 87.63(6) . 3_666 ?
O2 Co1 O1 91.54(5) . 3_666 ?
O1 Co1 O1 81.27(5) . 3_666 ?
C17 Co1 O1 174.08(7) . 3_666 ?
C1 O1 Co1 120.40(11) . . ?
C1 O1 Co1 115.17(11) . 3_666 ?
Co1 O1 Co1 98.73(5) . 3_666 ?
C16 O2 Co1 126.15(12) . . ?
C7 N1 C8 121.22(16) . . ?
C7 N1 Co1 127.06(14) . . ?
C8 N1 Co1 111.72(12) . . ?
C10 N2 C9 119.97(16) . . ?
C10 N2 Co1 126.54(13) . . ?
C9 N2 Co1 113.49(12) . . ?
O1 C1 C2 118.51(16) . . ?
O1 C1 C6 122.68(17) . . ?
C2 C1 C6 118.76(17) . . ?
C3 C2 C1 120.59(18) . . ?
C3 C2 H2 119.7 . . ?
C1 C2 H2 119.7 . . ?
C2 C3 C4 120.61(19) . . ?
C2 C3 H3 119.7 . . ?
C4 C3 H3 119.7 . . ?
C5 C4 C3 119.44(18) . . ?
C5 C4 H4 120.3 . . ?
C3 C4 H4 120.3 . . ?
C4 C5 C6 120.94(18) . . ?
C4 C5 H5 119.5 . . ?
C6 C5 H5 119.5 . . ?
C5 C6 C1 119.48(18) . . ?
C5 C6 C7 118.35(17) . . ?
C1 C6 C7 122.03(17) . . ?
N1 C7 C6 123.47(17) . . ?
N1 C7 H7 118.3 . . ?
C6 C7 H7 118.3 . . ?
N1 C8 C9 106.32(16) . . ?
N1 C8 H8A 110.5 . . ?
C9 C8 H8A 110.5 . . ?
N1 C8 H8AB 110.5 . . ?
C9 C8 H8AB 110.5 . . ?
H8A C8 H8AB 108.7 . . ?
N2 C9 C8 106.91(15) . . ?
N2 C9 H9A 110.3 . . ?
C8 C9 H9A 110.3 . . ?
N2 C9 H9AB 110.3 . . ?
C8 C9 H9AB 110.3 . . ?
H9A C9 H9AB 108.6 . . ?
N2 C10 C11 125.38(18) . . ?
N2 C10 H10 117.3 . . ?
C11 C10 H10 117.3 . . ?
C12 C11 C16 119.46(17) . . ?
C12 C11 C10 118.38(17) . . ?
C16 C11 C10 122.08(17) . . ?
C13 C12 C11 121.91(19) . . ?
C13 C12 H12 119.0 . . ?
C11 C12 H12 119.0 . . ?
C12 C13 C14 118.90(18) . . ?
C12 C13 H13 120.6 . . ?
C14 C13 H13 120.6 . . ?
C15 C14 C13 120.62(18) . . ?
C15 C14 H14 119.7 . . ?
C13 C14 H14 119.7 . . ?
C14 C15 C16 122.05(18) . . ?
C14 C15 H15 119.0 . . ?
C16 C15 H15 119.0 . . ?
O2 C16 C15 118.25(17) . . ?
O2 C16 C11 124.75(17) . . ?
C15 C16 C11 116.98(17) . . ?
C18 C17 Co1 116.78(14) . . ?
C18 C17 H17A 108.1 . . ?
Co1 C17 H17A 108.1 . . ?
C18 C17 H17B 108.1 . . ?
Co1 C17 H17B 108.1 . . ?
H17A C17 H17B 107.3 . . ?
N3 C18 C17 178.8(2) . . ?
C21 C19 C20 119.6(2) 3_656 . ?
C21 C19 H19 120.2 3_656 . ?
C20 C19 H19 120.2 . . ?
C19 C20 C21 120.6(2) . . ?
C19 C20 H20 119.7 . . ?
C21 C20 H20 119.7 . . ?
C19 C21 C20 119.9(2) 3_656 . ?
C19 C21 H21 120.1 3_656 . ?
C20 C21 H21 120.1 . . ?

loop_
_geom_bond_atom_site_label_1
_geom_bond_atom_site_label_2
_geom_bond_distance
_geom_bond_site_symmetry_2
_geom_bond_publ_flag
Co1 N2 1.8840(16) . ?
Co1 N1 1.8841(16) . ?
Co1 O2 1.8931(13) . ?
Co1 O1 1.9259(13) . ?
Co1 C17 1.9716(19) . ?
Co1 O1 2.1415(13) 3_666 ?
O1 C1 1.350(2) . ?
O2 C16 1.307(2) . ?
N1 C7 1.276(3) . ?
N1 C8 1.466(2) . ?
N2 C10 1.286(3) . ?
N2 C9 1.476(2) . ?
N3 C18 1.151(3) . ?
C1 C2 1.399(3) . ?
C1 C6 1.412(3) . ?
C2 C3 1.386(3) . ?
C2 H2 0.9500 . ?
C3 C4 1.393(3) . ?
C3 H3 0.9500 . ?
C4 C5 1.378(3) . ?
C4 H4 0.9500 . ?
C5 C6 1.403(3) . ?
C5 H5 0.9500 . ?
C6 C7 1.451(3) . ?
C7 H7 0.9500 . ?
C8 C9 1.516(3) . ?
C8 H8A 0.9900 . ?
C8 H8AB 0.9900 . ?
C9 H9A 0.9900 . ?
C9 H9AB 0.9900 . ?
C10 C11 1.437(3) . ?
C10 H10 0.9500 . ?
C11 C12 1.408(3) . ?
C11 C16 1.428(3) . ?
C12 C13 1.371(3) . ?
C12 H12 0.9500 . ?
C13 C14 1.401(3) . ?
C13 H13 0.9500 . ?
C14 C15 1.372(3) . ?
C14 H14 0.9500 . ?
C15 C16 1.414(3) . ?
C15 H15 0.9500 . ?
C17 C18 1.433(3) . ?
C17 H17A 0.9900 . ?
C17 H17B 0.9900 . ?
C19 C21 1.371(4) 3_656 ?
C19 C20 1.371(4) . ?
C19 H19 0.9500 . ?
C20 C21 1.376(4) . ?
C20 H20 0.9500 . ?
C21 H21 0.9500 . ?
